data_2215906
loop_
_publ_author_name
'Shi, Hao'

_publ_section_title
;(1<i>R</i>,4<i>S</i>,8<i>R</i>,12<i>S</i>,13<i>S</i>,14<i>R</i>,16<i>S</i>,19<i>R</i>)-14-Hydroxy-7,7-dimethyl-17-methylene-2,9,18-trioxo-3,10-dioxapentacyclo[14.2.1.0^1,13^.0^4,12^.0^8,12^]nonadec-19-yl
 acetate
;
_journal_coeditor_code FJ2053
_journal_issue 11
_journal_name_full 'Acta Crystallographica Section E'
_journal_page_first o4439
_journal_page_last o4439
_journal_paper_doi 10.1107/S1600536807052099
_journal_volume 63
_journal_year 2007
_chemical_formula_iupac 'C22 H26 O8'
_chemical_formula_moiety 'C22 H26 O8'
_chemical_formula_sum 'C22 H26 O8'
_chemical_formula_weight 418.43
_chemical_name_systematic
;
(1<i>R</i>,4<i>S</i>,8<i>R</i>,12<i>S</i>,13<i>S</i>,14<i>R</i>,16<i>S</i>,
19<i>R</i>)-14-Hydroxy-7,7-dimethyl-17-methylene-2,9,18-trioxo-3,10-
dioxapentacyclo[14.2.1.0^1,13^.0^4,12^.0^8,12^]nonadec-19-yl acetate
;
_space_group_IT_number 19
_symmetry_cell_setting orthorhombic
_symmetry_space_group_name_Hall 'P 2ac 2ab'
_symmetry_space_group_name_H-M 'P 21 21 21'
_atom_sites_solution_hydrogens geom
_atom_sites_solution_primary direct
_atom_sites_solution_secondary difmap
_audit_creation_method SHELXL-97
_cell_angle_alpha 90.00
_cell_angle_beta 90.00
_cell_angle_gamma 90.00
_cell_formula_units_Z 8
_cell_length_a 12.0055(11)
_cell_length_b 13.5835(13)
_cell_length_c 25.027(2)
_cell_measurement_reflns_used 5228
_cell_measurement_temperature 293(2)
_cell_measurement_theta_max 43.542
_cell_measurement_theta_min 4.702
_cell_volume 4081.3(6)
_computing_cell_refinement 'SAINT (Bruker, 1999)'
_computing_data_collection 'SMART (Bruker, 1999)'
_computing_data_reduction 'SAINT (Bruker, 1999)'
_computing_molecular_graphics 'ORTEP-3 (Farrugia, 1997)'
_computing_publication_material 'SHELXL97 (Sheldrick, 1997) and PLATON (Spek, 2003)'
_computing_structure_refinement 'SHELXL97 (Sheldrick, 1997)'
_computing_structure_solution 'SHELXS97 (Sheldrick, 1997)'
_diffrn_ambient_temperature 293(2)
_diffrn_measured_fraction_theta_full 0.997
_diffrn_measured_fraction_theta_max 0.997
_diffrn_measurement_device_type 'Bruker SMART CCD area-detector'
_diffrn_measurement_method '\f and \w'
_diffrn_radiation_monochromator graphite
_diffrn_radiation_source 'fine-focus sealed tube'
_diffrn_radiation_type MoK\a
_diffrn_radiation_wavelength 0.71073
_diffrn_reflns_av_R_equivalents 0.1296
_diffrn_reflns_av_sigmaI/netI 0.0767
_diffrn_reflns_limit_h_max 15
_diffrn_reflns_limit_h_min -13
_diffrn_reflns_limit_k_max 17
_diffrn_reflns_limit_k_min -16
_diffrn_reflns_limit_l_max 30
_diffrn_reflns_limit_l_min -31
_diffrn_reflns_number 24111
_diffrn_reflns_theta_full 27.00
_diffrn_reflns_theta_max 27.00
_diffrn_reflns_theta_min 1.63
_exptl_absorpt_coefficient_mu 0.104
_exptl_absorpt_correction_T_max 1.0000
_exptl_absorpt_correction_T_min 0.7440
_exptl_absorpt_correction_type multi-scan
_exptl_absorpt_process_details '(SADABS; Bruker, 1999)'
_exptl_crystal_colour colorless
_exptl_crystal_density_diffrn 1.362
_exptl_crystal_density_method 'not measured'
_exptl_crystal_description prismatic
_exptl_crystal_F_000 1776
_exptl_crystal_size_max 0.490
_exptl_crystal_size_mid 0.429
_exptl_crystal_size_min 0.317
_refine_diff_density_max 0.172
_refine_diff_density_min -0.184
_refine_ls_extinction_method none
_refine_ls_goodness_of_fit_ref 0.997
_refine_ls_hydrogen_treatment mixed
_refine_ls_matrix_type full
_refine_ls_number_parameters 583
_refine_ls_number_reflns 4945
_refine_ls_number_restraints 5
_refine_ls_restrained_S_all 0.997
_refine_ls_R_factor_all 0.0694
_refine_ls_R_factor_gt 0.0512
_refine_ls_shift/su_max 0.000
_refine_ls_shift/su_mean 0.000
_refine_ls_structure_factor_coef Fsqd
_refine_ls_weighting_details 'calc w=1/[\s^2^(Fo^2^)+(0.0476P)^2^] where P=(Fo^2^+2Fc^2^)/3'
_refine_ls_weighting_scheme calc
_refine_ls_wR_factor_gt 0.1082
_refine_ls_wR_factor_ref 0.1153
_reflns_number_gt 3810
_reflns_number_total 4945
_reflns_threshold_expression I>2\s(I)
_cod_data_source_file fj2053.cif
_cod_data_source_block I
_cod_depositor_comments
;
The following automatic conversions were performed:
'_symmetry_cell_setting' value 'Orthorhombic' changed to 'orthorhombic'
according to '/home/saulius/struct/CIF-dictionaries/cif_core.dic'
dictionary named 'cif_core.dic' version 2.4.1 from 2010-06-29.

Automatic conversion script
Id: cif_fix_enum 1527 2010-12-29 10:47:43Z saulius 

The following automatic conversions were performed:

'_symmetry_cell_setting' value 'Orthorhombic' changed to
'orthorhombic' according to
/home/saulius/struct/CIF-dictionaries/cif_core.dic dictionary named
'cif_core.dic' version 2.4.1 from 2010-06-29.

Automatic conversion script
Id: cif_fix_values 1715 2011-07-08 13:25:40Z adriana 
;
_cod_database_code 2215906
_cod_database_fobs_code 2215906

loop_
_symmetry_equiv_pos_as_xyz
'x, y, z'
'-x+1/2, -y, z+1/2'
'-x, y+1/2, -z+1/2'
'x+1/2, -y+1/2, -z'

loop_
_atom_site_type_symbol
_atom_site_label
_atom_site_fract_x
_atom_site_fract_y
_atom_site_fract_z
_atom_site_U_iso_or_equiv
_atom_site_adp_type
_atom_site_calc_flag
_atom_site_refinement_flags
_atom_site_occupancy
O O1 -0.0773(2) 0.39858(19) 0.15867(9) 0.0571(7) Uani d . 1
O O2 0.0191(3) -0.0582(2) 0.03545(10) 0.0745(9) Uani d . 1
O O3 0.0225(2) 0.27304(16) 0.18225(8) 0.0443(5) Uani d . 1
O O4 0.2759(2) 0.22386(19) 0.08037(10) 0.0505(6) Uani d D 1
O O5 -0.1365(2) 0.36138(18) 0.04604(10) 0.0557(6) Uani d . 1
O O6 0.1069(2) 0.50275(16) 0.10433(8) 0.0479(6) Uani d . 1
O O7 0.1822(3) 0.4751(2) 0.18441(10) 0.0726(8) Uani d . 1
O O10 -0.0833(2) 0.05219(18) 0.07849(10) 0.0533(6) Uani d . 1
O O25 0.4868(2) 0.8092(2) 0.15326(11) 0.0702(8) Uani d . 1
O O26 0.4933(2) 0.31505(19) 0.05534(9) 0.0564(7) Uani d . 1
O O27 0.5162(2) 0.66457(19) 0.18918(9) 0.0559(7) Uani d . 1
O O28 0.7958(2) 0.5540(2) 0.12833(11) 0.0574(7) Uani d D 1
O O29 0.4717(2) 0.7662(2) 0.03890(11) 0.0700(8) Uani d . 1
O O30 0.7150(2) 0.85219(17) 0.12142(9) 0.0535(6) Uani d . 1
O O31 0.7390(3) 0.8188(3) 0.20754(12) 0.0931(11) Uani d . 1
O O34 0.41033(18) 0.45354(18) 0.07968(8) 0.0470(6) Uani d . 1
C C1 0.0423(3) 0.3345(2) 0.09064(11) 0.0359(7) Uani d . 1
C C2 -0.0100(3) 0.3384(2) 0.14598(12) 0.0395(7) Uani d . 1
C C4 0.1025(3) 0.1989(2) 0.16628(12) 0.0412(8) Uani d D 1
H H4 0.1748 0.2301 0.1596 0.049 Uiso calc RD 1
C C5 0.1133(4) 0.1263(3) 0.21173(13) 0.0585(10) Uani d . 1
H H5A 0.0404 0.1013 0.2216 0.070 Uiso calc R 1
H H5B 0.1458 0.1583 0.2427 0.070 Uiso calc R 1
C C6 0.1873(4) 0.0425(3) 0.19322(16) 0.0671(11) Uani d . 1
H H6A 0.2034 0.0002 0.2235 0.081 Uiso calc R 1
H H6B 0.2573 0.0695 0.1806 0.081 Uiso calc R 1
C C7 0.1356(3) -0.0193(3) 0.14880(15) 0.0572(10) Uani d . 1
C C8 0.1063(3) 0.0509(2) 0.10027(13) 0.0432(8) Uani d . 1
C C9 0.0142(3) 0.0071(3) 0.06754(13) 0.0507(9) Uani d . 1
C C11 -0.0653(3) 0.1293(2) 0.11657(12) 0.0428(8) Uani d . 1
H H11A -0.0862 0.1076 0.1521 0.051 Uiso calc R 1
H H11B -0.1092 0.1868 0.1074 0.051 Uiso calc R 1
C C12 0.0589(2) 0.1534(2) 0.11442(11) 0.0345(7) Uani d . 1
C C13 0.0763(3) 0.2297(2) 0.06897(11) 0.0336(6) Uani d . 1
H H13 0.0215 0.2132 0.0414 0.040 Uiso calc R 1
C C14 0.1898(3) 0.2287(2) 0.04108(12) 0.0413(7) Uani d . 1
H H14 0.1941 0.1690 0.0192 0.050 Uiso calc R 1
C C15 0.2046(3) 0.3179(2) 0.00380(12) 0.0448(8) Uani d . 1
H H15A 0.1711 0.3027 -0.0305 0.054 Uiso calc R 1
H H15B 0.2836 0.3285 -0.0020 0.054 Uiso calc R 1
C C16 0.1526(3) 0.4140(2) 0.02532(12) 0.0426(8) Uani d . 1
H H16 0.1971 0.4716 0.0152 0.051 Uiso calc R 1
C C17 0.0344(3) 0.4247(2) 0.00754(12) 0.0481(9) Uani d . 1
C C18 -0.0376(3) 0.3743(2) 0.04759(12) 0.0415(8) Uani d . 1
C C19 0.1400(3) 0.4067(2) 0.08557(12) 0.0411(8) Uani d D 1
C C20 -0.0059(4) 0.4687(3) -0.03553(14) 0.0744(13) Uani d . 1
H H20A -0.0823 0.4690 -0.0418 0.089 Uiso calc R 1
H H20B 0.0421 0.4992 -0.0595 0.089 Uiso calc R 1
C C21 0.2210(4) -0.0943(3) 0.12855(19) 0.0821(14) Uani d . 1
H H21A 0.2889 -0.0610 0.1195 0.123 Uiso calc R 1
H H21B 0.1921 -0.1270 0.0975 0.123 Uiso calc R 1
H H21C 0.2355 -0.1420 0.1560 0.123 Uiso calc R 1
C C22 0.0342(4) -0.0769(3) 0.16967(17) 0.0720(12) Uani d . 1
H H22A 0.0558 -0.1156 0.2000 0.108 Uiso calc R 1
H H22B 0.0067 -0.1195 0.1420 0.108 Uiso calc R 1
H H22C -0.0232 -0.0315 0.1800 0.108 Uiso calc R 1
C C23 0.1326(3) 0.5276(3) 0.15509(14) 0.0525(9) Uani d . 1
C C24 0.0901(5) 0.6276(3) 0.16802(16) 0.0821(15) Uani d . 1
H H24A 0.1184 0.6478 0.2022 0.123 Uiso calc R 1
H H24B 0.0102 0.6264 0.1691 0.123 Uiso calc R 1
H H24C 0.1143 0.6732 0.1411 0.123 Uiso calc R 1
C C25 0.6069(3) 0.7044(2) 0.10372(12) 0.0377(7) Uani d . 1
C C26 0.5321(3) 0.7303(3) 0.14997(14) 0.0497(9) Uani d . 1
C C28 0.5763(3) 0.5727(3) 0.18558(12) 0.0458(8) Uani d D 1
C C29 0.5426(3) 0.5069(3) 0.23096(12) 0.0622(11) Uani d . 1
H H29A 0.4624 0.4978 0.2309 0.075 Uiso calc R 1
H H29B 0.5637 0.5365 0.2647 0.075 Uiso calc R 1
C C30 0.6000(4) 0.4088(3) 0.22445(13) 0.0653(11) Uani d . 1
H H30A 0.5882 0.3698 0.2564 0.078 Uiso calc R 1
H H30B 0.6795 0.4196 0.2207 0.078 Uiso calc R 1
C C31 0.5579(3) 0.3511(3) 0.17602(13) 0.0532(9) Uani d . 1
C C32 0.5758(3) 0.4175(2) 0.12488(12) 0.0396(7) Uani d . 1
C C33 0.4935(3) 0.3876(2) 0.08301(12) 0.0420(8) Uani d . 1
C C35 0.4291(3) 0.5328(3) 0.11635(12) 0.0438(8) Uani d . 1
H H35A 0.3837 0.5247 0.1481 0.053 Uiso calc R 1
H H35B 0.4109 0.5954 0.0999 0.053 Uiso calc R 1
C C36 0.5532(2) 0.5285(2) 0.13060(11) 0.0361(7) Uani d . 1
C C37 0.6168(3) 0.5915(2) 0.08923(11) 0.0345(7) Uani d . 1
H H37 0.5773 0.5829 0.0553 0.041 Uiso calc R 1
C C38 0.7378(3) 0.5607(3) 0.07876(13) 0.0439(8) Uani d . 1
C C39 0.7965(3) 0.6321(2) 0.04099(14) 0.0517(9) Uani d . 1
H H39A 0.7759 0.6163 0.0045 0.062 Uiso calc R 1
H H39B 0.8763 0.6232 0.0443 0.062 Uiso calc R 1
C C40 0.7676(3) 0.7411(3) 0.05215(14) 0.0485(9) Uani d . 1
C C41 0.6689(3) 0.7737(3) 0.02033(13) 0.0539(9) Uani d . 1
C C42 0.5664(3) 0.7532(3) 0.05151(13) 0.0488(9) Uani d . 1
C C43 0.7246(3) 0.7493(2) 0.10914(13) 0.0413(8) Uani d . 1
C C44 0.6660(5) 0.8120(3) -0.02801(16) 0.0833(15) Uani d . 1
H H44A 0.5980 0.8272 -0.0438 0.100 Uiso calc R 1
H H44B 0.7320 0.8239 -0.0464 0.100 Uiso calc R 1
C C45 0.6298(4) 0.2586(3) 0.16936(19) 0.0791(13) Uani d . 1
H H45A 0.7057 0.2775 0.1630 0.119 Uiso calc R 1
H H45B 0.6030 0.2209 0.1396 0.119 Uiso calc R 1
H H45C 0.6258 0.2196 0.2013 0.119 Uiso calc R 1
C C46 0.4377(4) 0.3195(3) 0.18463(14) 0.0650(12) Uani d . 1
H H46A 0.4316 0.2851 0.2180 0.097 Uiso calc R 1
H H46B 0.4151 0.2769 0.1560 0.097 Uiso calc R 1
H H46C 0.3906 0.3766 0.1853 0.097 Uiso calc R 1
C C47 0.7231(4) 0.8770(3) 0.17307(16) 0.0588(10) Uani d . 1
C C48 0.7040(4) 0.9838(3) 0.18026(18) 0.0796(13) Uani d . 1
H H48A 0.6256 0.9972 0.1787 0.119 Uiso calc R 1
H H48B 0.7413 1.0194 0.1524 0.119 Uiso calc R 1
H H48C 0.7328 1.0040 0.2143 0.119 Uiso calc R 1
H H8 0.171(3) 0.063(2) 0.0796(13) 0.049(10) Uiso d . 1
H H19 0.2078(18) 0.385(2) 0.1015(10) 0.031(8) Uiso d D 1
H H28 0.6554(17) 0.589(2) 0.1872(12) 0.045(9) Uiso d D 1
H H32 0.653(3) 0.402(2) 0.1139(13) 0.048(9) Uiso d . 1
H H38 0.740(3) 0.495(3) 0.0650(11) 0.037(8) Uiso d . 1
H H40 0.830(3) 0.783(3) 0.0480(13) 0.048(10) Uiso d . 1
H H43 0.768(3) 0.714(3) 0.1363(14) 0.055(10) Uiso d . 1
H H4A 0.336(3) 0.234(4) 0.0637(16) 0.096(18) Uiso d D 1
H H28A 0.840(3) 0.509(3) 0.1307(17) 0.084(16) Uiso d D 1

loop_
_atom_site_aniso_label
_atom_site_aniso_U_11
_atom_site_aniso_U_22
_atom_site_aniso_U_33
_atom_site_aniso_U_12
_atom_site_aniso_U_13
_atom_site_aniso_U_23
O1 0.0640(16) 0.0566(15) 0.0508(13) 0.0240(14) 0.0136(13) 0.0077(12)
O2 0.110(2) 0.0536(16) 0.0604(16) 0.0009(16) 0.0056(17) -0.0162(14)
O3 0.0565(14) 0.0448(13) 0.0315(11) 0.0066(11) 0.0022(10) 0.0021(10)
O4 0.0360(13) 0.0637(15) 0.0517(13) 0.0011(12) 0.0020(12) 0.0048(13)
O5 0.0457(15) 0.0590(16) 0.0624(15) 0.0119(12) -0.0150(13) -0.0013(12)
O6 0.0733(17) 0.0365(12) 0.0339(11) 0.0004(11) -0.0012(11) -0.0007(10)
O7 0.083(2) 0.093(2) 0.0417(14) 0.0110(18) -0.0144(14) -0.0084(15)
O10 0.0526(15) 0.0511(14) 0.0562(14) -0.0107(12) -0.0047(12) -0.0043(12)
O25 0.0668(18) 0.0666(18) 0.0772(18) 0.0206(15) 0.0115(15) -0.0222(15)
O26 0.0671(17) 0.0567(15) 0.0454(13) -0.0126(13) 0.0045(12) -0.0114(12)
O27 0.0620(16) 0.0645(16) 0.0412(13) -0.0083(14) 0.0183(12) -0.0139(12)
O28 0.0497(15) 0.0595(17) 0.0629(15) 0.0171(13) -0.0058(13) 0.0107(13)
O29 0.0652(18) 0.0711(18) 0.0738(18) 0.0248(15) -0.0267(15) 0.0011(15)
O30 0.0673(17) 0.0458(14) 0.0473(14) -0.0076(12) 0.0056(13) -0.0067(11)
O31 0.135(3) 0.092(2) 0.0515(16) -0.015(2) -0.0051(19) -0.0069(17)
O34 0.0410(13) 0.0589(14) 0.0412(12) -0.0056(12) -0.0066(11) -0.0046(11)
C1 0.0360(17) 0.0395(17) 0.0321(15) 0.0055(13) -0.0008(13) 0.0000(13)
C2 0.0398(18) 0.0377(17) 0.0409(17) 0.0007(15) 0.0008(15) 0.0005(14)
C4 0.0382(18) 0.0461(19) 0.0392(16) 0.0067(14) -0.0008(14) 0.0015(14)
C5 0.077(3) 0.057(2) 0.0414(18) 0.008(2) -0.0172(19) 0.0046(17)
C6 0.070(3) 0.063(3) 0.067(2) 0.018(2) -0.018(2) 0.018(2)
C7 0.067(2) 0.047(2) 0.058(2) 0.0143(18) -0.0004(19) 0.0117(18)
C8 0.047(2) 0.0361(17) 0.0466(18) 0.0042(15) 0.0088(16) 0.0007(15)
C9 0.070(3) 0.0391(18) 0.0431(18) 0.0007(18) 0.0051(18) 0.0033(16)
C11 0.0416(19) 0.0459(18) 0.0411(17) -0.0027(15) 0.0021(15) 0.0022(15)
C12 0.0320(16) 0.0368(16) 0.0348(15) 0.0039(13) 0.0011(13) 0.0035(13)
C13 0.0340(16) 0.0345(15) 0.0324(15) -0.0001(13) -0.0031(13) 0.0000(13)
C14 0.0416(18) 0.0423(18) 0.0401(17) -0.0008(15) 0.0018(14) -0.0026(14)
C15 0.048(2) 0.0512(19) 0.0353(16) -0.0026(16) 0.0084(15) 0.0010(15)
C16 0.056(2) 0.0376(18) 0.0343(16) -0.0083(16) 0.0053(15) 0.0036(14)
C17 0.068(2) 0.0427(19) 0.0341(16) 0.0077(17) -0.0025(16) 0.0008(15)
C18 0.048(2) 0.0390(18) 0.0374(17) 0.0097(15) -0.0080(16) -0.0044(14)
C19 0.046(2) 0.0443(19) 0.0328(16) -0.0012(16) -0.0011(15) -0.0008(15)
C20 0.100(4) 0.081(3) 0.042(2) 0.018(3) -0.005(2) 0.012(2)
C21 0.091(3) 0.062(3) 0.093(3) 0.035(3) 0.001(3) 0.015(2)
C22 0.095(3) 0.052(2) 0.069(2) 0.006(2) 0.011(2) 0.021(2)
C23 0.061(2) 0.058(2) 0.0383(18) -0.0153(19) 0.0054(18) -0.0045(18)
C24 0.136(5) 0.057(3) 0.053(2) -0.005(3) 0.021(3) -0.015(2)
C25 0.0400(18) 0.0402(17) 0.0328(15) 0.0067(14) 0.0001(13) -0.0017(13)
C26 0.0374(18) 0.062(2) 0.050(2) -0.0009(17) 0.0043(16) -0.0174(19)
C28 0.042(2) 0.059(2) 0.0361(17) -0.0106(17) 0.0028(15) -0.0047(15)
C29 0.070(3) 0.089(3) 0.0279(16) -0.030(2) 0.0043(16) -0.0071(18)
C30 0.077(3) 0.082(3) 0.0372(19) -0.020(2) -0.0132(19) 0.0215(19)
C31 0.057(2) 0.061(2) 0.0416(18) -0.0136(18) -0.0032(17) 0.0192(17)
C32 0.0357(18) 0.0476(19) 0.0355(16) -0.0014(15) 0.0037(14) 0.0045(14)
C33 0.047(2) 0.0493(19) 0.0299(15) -0.0111(17) 0.0080(15) 0.0020(15)
C35 0.0357(17) 0.056(2) 0.0396(16) -0.0025(16) 0.0030(14) -0.0084(15)
C36 0.0341(17) 0.0466(19) 0.0275(14) -0.0026(14) 0.0019(13) -0.0008(13)
C37 0.0396(17) 0.0356(16) 0.0283(14) 0.0022(13) 0.0016(13) 0.0023(13)
C38 0.0423(19) 0.0420(19) 0.0475(19) 0.0059(15) 0.0089(16) 0.0034(16)
C39 0.050(2) 0.047(2) 0.058(2) 0.0120(17) 0.0213(18) 0.0034(17)
C40 0.050(2) 0.045(2) 0.051(2) -0.0025(17) 0.0159(17) 0.0020(16)
C41 0.080(3) 0.0402(19) 0.0413(19) 0.0109(19) 0.0048(18) 0.0008(15)
C42 0.061(2) 0.0403(19) 0.0456(18) 0.0118(17) -0.0118(18) 0.0004(15)
C43 0.0422(19) 0.0413(19) 0.0403(17) 0.0033(15) 0.0008(15) 0.0009(15)
C44 0.121(4) 0.073(3) 0.056(2) 0.013(3) 0.010(3) 0.021(2)
C45 0.086(3) 0.068(3) 0.083(3) 0.002(2) -0.011(3) 0.030(2)
C46 0.070(3) 0.079(3) 0.045(2) -0.027(2) 0.0018(19) 0.0154(19)
C47 0.061(2) 0.059(2) 0.056(2) -0.019(2) 0.008(2) -0.014(2)
C48 0.086(3) 0.070(3) 0.082(3) -0.023(2) 0.024(3) -0.026(2)

loop_
_atom_type_symbol
_atom_type_description
_atom_type_scat_dispersion_real
_atom_type_scat_dispersion_imag
_atom_type_scat_source
C C 0.0033 0.0000 'International Tables Vol C Tables 4.2.6.8 and 6.1.1.4'
H H 0.0000 0.0000 'International Tables Vol C Tables 4.2.6.8 and 6.1.1.4'
O O 0.0106 0.0000 'International Tables Vol C Tables 4.2.6.8 and 6.1.1.4'

loop_
_geom_angle_atom_site_label_1
_geom_angle_atom_site_label_2
_geom_angle_atom_site_label_3
_geom_angle
C2 O3 C4 118.1(2)
C14 O4 H4A 105(3)
C23 O6 C19 118.0(3)
C9 O10 C11 109.6(3)
C26 O27 C28 117.3(2)
C38 O28 H28A 116(3)
C47 O30 C43 116.4(3)
C33 O34 C35 110.1(2)
C2 C1 C19 111.6(2)
C2 C1 C18 111.6(3)
C19 C1 C18 101.1(3)
C2 C1 C13 116.8(2)
C19 C1 C13 110.5(2)
C18 C1 C13 103.8(2)
O1 C2 O3 118.4(3)
O1 C2 C1 123.1(3)
O3 C2 C1 118.5(3)
O3 C4 C5 107.6(3)
O3 C4 C12 106.8(2)
C5 C4 C12 113.8(3)
O3 C4 H4 109.5
C5 C4 H4 109.5
C12 C4 H4 109.5
C4 C5 C6 108.1(3)
C4 C5 H5A 110.1
C6 C5 H5A 110.1
C4 C5 H5B 110.1
C6 C5 H5B 110.1
H5A C5 H5B 108.4
C5 C6 C7 113.4(3)
C5 C6 H6A 108.9
C7 C6 H6A 108.9
C5 C6 H6B 108.9
C7 C6 H6B 108.9
H6A C6 H6B 107.7
C6 C7 C21 109.6(4)
C6 C7 C22 110.8(3)
C21 C7 C22 107.7(3)
C6 C7 C8 108.5(3)
C21 C7 C8 107.2(3)
C22 C7 C8 113.0(3)
C9 C8 C12 102.2(3)
C9 C8 C7 110.1(3)
C12 C8 C7 116.6(3)
C9 C8 H8 112(2)
C12 C8 H8 106(2)
C7 C8 H8 110(2)
O2 C9 O10 121.0(4)
O2 C9 C8 128.5(4)
O10 C9 C8 110.5(3)
O10 C11 C12 106.3(3)
O10 C11 H11A 110.5
C12 C11 H11A 110.5
O10 C11 H11B 110.5
C12 C11 H11B 110.5
H11A C11 H11B 108.7
C11 C12 C4 113.0(3)
C11 C12 C8 100.0(3)
C4 C12 C8 115.7(3)
C11 C12 C13 107.5(2)
C4 C12 C13 107.8(2)
C8 C12 C13 112.6(2)
C14 C13 C12 116.6(2)
C14 C13 C1 113.2(2)
C12 C13 C1 108.4(2)
C14 C13 H13 105.9
C12 C13 H13 105.9
C1 C13 H13 105.9
O4 C14 C13 109.3(2)
O4 C14 C15 111.8(3)
C13 C14 C15 111.9(3)
O4 C14 H14 107.9
C13 C14 H14 107.9
C15 C14 H14 107.9
C14 C15 C16 114.0(2)
C14 C15 H15A 108.7
C16 C15 H15A 108.7
C14 C15 H15B 108.7
C16 C15 H15B 108.7
H15A C15 H15B 107.6
C17 C16 C19 101.9(3)
C17 C16 C15 111.2(3)
C19 C16 C15 109.3(3)
C17 C16 H16 111.3
C19 C16 H16 111.3
C15 C16 H16 111.3
C20 C17 C18 122.9(4)
C20 C17 C16 129.3(4)
C18 C17 C16 107.8(3)
O5 C18 C17 128.2(3)
O5 C18 C1 125.9(3)
C17 C18 C1 105.7(3)
O6 C19 C16 106.9(3)
O6 C19 C1 109.9(3)
C16 C19 C1 101.6(2)
O6 C19 H19 112.0(18)
C16 C19 H19 110.5(17)
C1 C19 H19 115.1(18)
C17 C20 H20A 120.0
C17 C20 H20B 120.0
H20A C20 H20B 120.0
C7 C21 H21A 109.5
C7 C21 H21B 109.5
H21A C21 H21B 109.5
C7 C21 H21C 109.5
H21A C21 H21C 109.5
H21B C21 H21C 109.5
C7 C22 H22A 109.5
C7 C22 H22B 109.5
H22A C22 H22B 109.5
C7 C22 H22C 109.5
H22A C22 H22C 109.5
H22B C22 H22C 109.5
O7 C23 O6 123.2(4)
O7 C23 C24 126.0(4)
O6 C23 C24 110.8(4)
C23 C24 H24A 109.5
C23 C24 H24B 109.5
H24A C24 H24B 109.5
C23 C24 H24C 109.5
H24A C24 H24C 109.5
H24B C24 H24C 109.5
C26 C25 C42 111.2(3)
C26 C25 C43 112.7(3)
C42 C25 C43 101.1(3)
C26 C25 C37 116.6(3)
C42 C25 C37 104.2(2)
C43 C25 C37 109.6(3)
O25 C26 O27 118.6(3)
O25 C26 C25 122.0(4)
O27 C26 C25 119.4(3)
O27 C28 C29 109.4(3)
O27 C28 C36 107.8(3)
C29 C28 C36 113.5(3)
O27 C28 H28 107(2)
C29 C28 H28 111.5(19)
C36 C28 H28 107.6(19)
C28 C29 C30 108.7(3)
C28 C29 H29A 109.9
C30 C29 H29A 109.9
C28 C29 H29B 109.9
C30 C29 H29B 109.9
H29A C29 H29B 108.3
C29 C30 C31 112.8(3)
C29 C30 H30A 109.0
C31 C30 H30A 109.0
C29 C30 H30B 109.0
C31 C30 H30B 109.0
H30A C30 H30B 107.8
C46 C31 C30 110.2(3)
C46 C31 C45 108.6(3)
C30 C31 C45 108.7(3)
C46 C31 C32 113.8(3)
C30 C31 C32 107.8(3)
C45 C31 C32 107.6(3)
C33 C32 C36 102.4(3)
C33 C32 C31 108.9(3)
C36 C32 C31 117.4(3)
C33 C32 H32 111(2)
C36 C32 H32 114(2)
C31 C32 H32 103.2(19)
O26 C33 O34 120.5(3)
O26 C33 C32 128.8(3)
O34 C33 C32 110.7(3)
O34 C35 C36 105.9(3)
O34 C35 H35A 110.6
C36 C35 H35A 110.6
O34 C35 H35B 110.6
C36 C35 H35B 110.6
H35A C35 H35B 108.7
C28 C36 C35 111.8(3)
C28 C36 C32 115.9(3)
C35 C36 C32 100.7(3)
C28 C36 C37 107.3(3)
C35 C36 C37 107.7(2)
C32 C36 C37 113.2(2)
C38 C37 C36 115.6(2)
C38 C37 C25 112.0(3)
C36 C37 C25 110.3(2)
C38 C37 H37 106.1
C36 C37 H37 106.1
C25 C37 H37 106.1
O28 C38 C39 110.8(3)
O28 C38 C37 109.3(3)
C39 C38 C37 111.7(3)
O28 C38 H38 104.1(18)
C39 C38 H38 110.8(18)
C37 C38 H38 109.9(19)
C38 C39 C40 113.1(3)
C38 C39 H39A 109.0
C40 C39 H39A 109.0
C38 C39 H39B 109.0
C40 C39 H39B 109.0
H39A C39 H39B 107.8
C41 C40 C43 102.1(3)
C41 C40 C39 111.5(3)
C43 C40 C39 108.4(3)
C41 C40 H40 113(2)
C43 C40 H40 109(2)
C39 C40 H40 112(2)
C44 C41 C42 122.4(4)
C44 C41 C40 128.9(4)
C42 C41 C40 108.7(3)
O29 C42 C41 128.6(3)
O29 C42 C25 126.0(4)
C41 C42 C25 105.3(3)
O30 C43 C40 107.4(3)
O30 C43 C25 109.3(3)
C40 C43 C25 101.5(3)
O30 C43 H43 112(2)
C40 C43 H43 116(2)
C25 C43 H43 111(2)
C41 C44 H44A 120.0
C41 C44 H44B 120.0
H44A C44 H44B 120.0
C31 C45 H45A 109.5
C31 C45 H45B 109.5
H45A C45 H45B 109.5
C31 C45 H45C 109.5
H45A C45 H45C 109.5
H45B C45 H45C 109.5
C31 C46 H46A 109.5
C31 C46 H46B 109.5
H46A C46 H46B 109.5
C31 C46 H46C 109.5
H46A C46 H46C 109.5
H46B C46 H46C 109.5
O31 C47 O30 123.1(4)
O31 C47 C48 126.2(4)
O30 C47 C48 110.6(4)
C47 C48 H48A 109.5
C47 C48 H48B 109.5
H48A C48 H48B 109.5
C47 C48 H48C 109.5
H48A C48 H48C 109.5
H48B C48 H48C 109.5

loop_
_geom_bond_atom_site_label_1
_geom_bond_atom_site_label_2
_geom_bond_distance
O1 C2 1.193(4)
O2 C9 1.199(4)
O3 C2 1.328(4)
O3 C4 1.447(4)
O4 C14 1.428(4)
O4 H4A 0.84(2)
O5 C18 1.201(4)
O6 C23 1.350(4)
O6 C19 1.442(4)
O7 C23 1.184(4)
O10 C9 1.348(5)
O10 C11 1.432(4)
O25 C26 1.204(4)
O26 C33 1.205(4)
O27 C26 1.340(4)
O27 C28 1.444(5)
O28 C38 1.426(4)
O28 H28A 0.81(2)
O29 C42 1.193(4)
O30 C47 1.339(4)
O30 C43 1.436(4)
O31 C47 1.185(5)
O34 C33 1.344(4)
O34 C35 1.433(4)
C1 C2 1.521(4)
C1 C19 1.534(5)
C1 C18 1.540(4)
C1 C13 1.578(4)
C4 C5 1.511(5)
C4 C12 1.530(4)
C4 H4 0.9800
C5 C6 1.517(6)
C5 H5A 0.9700
C5 H5B 0.9700
C6 C7 1.525(6)
C6 H6A 0.9700
C6 H6B 0.9700
C7 C21 1.532(6)
C7 C22 1.538(6)
C7 C8 1.584(5)
C8 C9 1.499(5)
C8 C12 1.546(4)
C8 H8 0.95(4)
C11 C12 1.527(4)
C11 H11A 0.9700
C11 H11B 0.9700
C12 C13 1.553(4)
C13 C14 1.532(4)
C13 H13 0.9800
C14 C15 1.539(4)
C14 H14 0.9800
C15 C16 1.544(5)
C15 H15A 0.9700
C15 H15B 0.9700
C16 C17 1.495(5)
C16 C19 1.519(4)
C16 H16 0.9800
C17 C20 1.324(5)
C17 C18 1.490(5)
C19 H19 0.952(18)
C20 H20A 0.9300
C20 H20B 0.9300
C21 H21A 0.9600
C21 H21B 0.9600
C21 H21C 0.9600
C22 H22A 0.9600
C22 H22B 0.9600
C22 H22C 0.9600
C23 C24 1.487(6)
C24 H24A 0.9600
C24 H24B 0.9600
C24 H24C 0.9600
C25 C26 1.507(5)
C25 C42 1.544(4)
C25 C43 1.544(5)
C25 C37 1.581(4)
C28 C29 1.501(5)
C28 C36 1.526(4)
C28 H28 0.976(18)
C29 C30 1.509(6)
C29 H29A 0.9700
C29 H29B 0.9700
C30 C31 1.529(5)
C30 H30A 0.9700
C30 H30B 0.9700
C31 C46 1.521(6)
C31 C45 1.534(6)
C31 C32 1.580(4)
C32 C33 1.495(5)
C32 C36 1.540(5)
C32 H32 0.99(4)
C35 C36 1.533(4)
C35 H35A 0.9700
C35 H35B 0.9700
C36 C37 1.544(4)
C37 C38 1.534(5)
C37 H37 0.9800
C38 C39 1.526(5)
C38 H38 0.95(3)
C39 C40 1.546(5)
C39 H39A 0.9700
C39 H39B 0.9700
C40 C41 1.494(5)
C40 C43 1.521(5)
C40 H40 0.95(4)
C41 C44 1.317(5)
C41 C42 1.484(5)
C43 H43 0.98(4)
C44 H44A 0.9300
C44 H44B 0.9300
C45 H45A 0.9600
C45 H45B 0.9600
C45 H45C 0.9600
C46 H46A 0.9600
C46 H46B 0.9600
C46 H46C 0.9600
C47 C48 1.480(6)
C48 H48A 0.9600
C48 H48B 0.9600
C48 H48C 0.9600

loop_
_geom_hbond_atom_site_label_D
_geom_hbond_atom_site_label_H
_geom_hbond_atom_site_label_A
_geom_hbond_site_symmetry_A
_geom_hbond_distance_DH
_geom_hbond_distance_HA
_geom_hbond_distance_DA
_geom_hbond_angle_DHA
O28 H28A O1 1_655 0.81(2) 1.93(2) 2.711(3) 161(4)
O4 H4A O26 . 0.84(2) 2.20(3) 2.957(4) 150(4)

loop_
_geom_torsion_atom_site_label_1
_geom_torsion_atom_site_label_2
_geom_torsion_atom_site_label_3
_geom_torsion_atom_site_label_4
_geom_torsion
C4 O3 C2 O1 178.7(3)
C4 O3 C2 C1 -2.7(4)
C19 C1 C2 O1 82.7(4)
C18 C1 C2 O1 -29.7(4)
C13 C1 C2 O1 -148.8(3)
C19 C1 C2 O3 -95.8(3)
C18 C1 C2 O3 151.8(3)
C13 C1 C2 O3 32.7(4)
C2 O3 C4 C5 -172.3(3)
C2 O3 C4 C12 -49.7(4)
O3 C4 C5 C6 174.1(3)
C12 C4 C5 C6 55.9(4)
C4 C5 C6 C7 -66.5(4)
C5 C6 C7 C21 173.7(3)
C5 C6 C7 C22 -67.6(4)
C5 C6 C7 C8 57.0(4)
C6 C7 C8 C9 -155.1(3)
C21 C7 C8 C9 86.7(4)
C22 C7 C8 C9 -31.8(4)
C6 C7 C8 C12 -39.3(4)
C21 C7 C8 C12 -157.5(3)
C22 C7 C8 C12 84.0(4)
C11 O10 C9 O2 -178.0(3)
C11 O10 C9 C8 1.9(4)
C12 C8 C9 O2 157.8(3)
C7 C8 C9 O2 -77.6(4)
C12 C8 C9 O10 -22.1(3)
C7 C8 C9 O10 102.5(3)
C9 O10 C11 C12 19.7(3)
O10 C11 C12 C4 -155.2(2)
O10 C11 C12 C8 -31.6(3)
O10 C11 C12 C13 86.0(3)
O3 C4 C12 C11 -45.2(3)
C5 C4 C12 C11 73.4(4)
O3 C4 C12 C8 -159.7(3)
C5 C4 C12 C8 -41.0(4)
O3 C4 C12 C13 73.4(3)
C5 C4 C12 C13 -168.0(3)
C9 C8 C12 C11 31.3(3)
C7 C8 C12 C11 -88.9(3)
C9 C8 C12 C4 152.9(3)
C7 C8 C12 C4 32.8(4)
C9 C8 C12 C13 -82.5(3)
C7 C8 C12 C13 157.3(3)
C11 C12 C13 C14 -151.4(3)
C4 C12 C13 C14 86.5(3)
C8 C12 C13 C14 -42.2(4)
C11 C12 C13 C1 79.4(3)
C4 C12 C13 C1 -42.6(3)
C8 C12 C13 C1 -171.4(3)
C2 C1 C13 C14 -137.5(3)
C19 C1 C13 C14 -8.4(3)
C18 C1 C13 C14 99.3(3)
C2 C1 C13 C12 -6.4(3)
C19 C1 C13 C12 122.6(3)
C18 C1 C13 C12 -129.7(3)
C12 C13 C14 O4 -46.0(4)
C1 C13 C14 O4 80.9(3)
C12 C13 C14 C15 -170.3(2)
C1 C13 C14 C15 -43.5(3)
O4 C14 C15 C16 -86.0(3)
C13 C14 C15 C16 37.0(4)
C14 C15 C16 C17 -90.0(3)
C14 C15 C16 C19 21.8(4)
C19 C16 C17 C20 152.3(4)
C15 C16 C17 C20 -91.3(4)
C19 C16 C17 C18 -28.4(3)
C15 C16 C17 C18 88.1(3)
C20 C17 C18 O5 4.3(6)
C16 C17 C18 O5 -175.1(3)
C20 C17 C18 C1 -179.7(3)
C16 C17 C18 C1 0.9(3)
C2 C1 C18 O5 -38.6(4)
C19 C1 C18 O5 -157.4(3)
C13 C1 C18 O5 88.0(4)
C2 C1 C18 C17 145.3(3)
C19 C1 C18 C17 26.5(3)
C13 C1 C18 C17 -88.1(3)
C23 O6 C19 C16 -153.8(3)
C23 O6 C19 C1 96.7(3)
C17 C16 C19 O6 -70.5(3)
C15 C16 C19 O6 171.7(3)
C17 C16 C19 C1 44.7(3)
C15 C16 C19 C1 -73.1(3)
C2 C1 C19 O6 -49.6(3)
C18 C1 C19 O6 69.2(3)
C13 C1 C19 O6 178.6(2)
C2 C1 C19 C16 -162.6(3)
C18 C1 C19 C16 -43.8(3)
C13 C1 C19 C16 65.7(3)
C19 O6 C23 O7 1.1(5)
C19 O6 C23 C24 -178.7(3)
C28 O27 C26 O25 -176.7(3)
C28 O27 C26 C25 2.3(4)
C42 C25 C26 O25 -33.7(4)
C43 C25 C26 O25 79.1(4)
C37 C25 C26 O25 -153.0(3)
C42 C25 C26 O27 147.3(3)
C43 C25 C26 O27 -100.0(3)
C37 C25 C26 O27 28.0(4)
C26 O27 C28 C29 -176.6(3)
C26 O27 C28 C36 -52.7(4)
O27 C28 C29 C30 176.1(3)
C36 C28 C29 C30 55.7(4)
C28 C29 C30 C31 -67.8(4)
C29 C30 C31 C46 -67.3(4)
C29 C30 C31 C45 173.8(3)
C29 C30 C31 C32 57.5(4)
C46 C31 C32 C33 -32.0(4)
C30 C31 C32 C33 -154.5(3)
C45 C31 C32 C33 88.4(4)
C46 C31 C32 C36 83.7(4)
C30 C31 C32 C36 -38.9(4)
C45 C31 C32 C36 -155.9(3)
C35 O34 C33 O26 179.9(3)
C35 O34 C33 C32 1.7(3)
C36 C32 C33 O26 161.1(3)
C31 C32 C33 O26 -73.9(4)
C36 C32 C33 O34 -20.9(3)
C31 C32 C33 O34 104.1(3)
C33 O34 C35 C36 18.6(3)
O27 C28 C36 C35 -45.8(3)
C29 C28 C36 C35 75.6(4)
O27 C28 C36 C32 -160.4(3)
C29 C28 C36 C32 -39.1(4)
O27 C28 C36 C37 72.1(3)
C29 C28 C36 C37 -166.6(3)
O34 C35 C36 C28 -153.6(3)
O34 C35 C36 C32 -29.9(3)
O34 C35 C36 C37 88.8(3)
C33 C32 C36 C28 150.4(3)
C31 C32 C36 C28 31.3(4)
C33 C32 C36 C35 29.6(3)
C31 C32 C36 C35 -89.5(3)
C33 C32 C36 C37 -85.0(3)
C31 C32 C36 C37 155.8(3)
C28 C36 C37 C38 87.4(3)
C35 C36 C37 C38 -152.1(3)
C32 C36 C37 C38 -41.7(4)
C28 C36 C37 C25 -40.9(3)
C35 C36 C37 C25 79.6(3)
C32 C36 C37 C25 -170.0(3)
C26 C25 C37 C38 -135.5(3)
C42 C25 C37 C38 101.5(3)
C43 C25 C37 C38 -6.1(3)
C26 C25 C37 C36 -5.3(4)
C42 C25 C37 C36 -128.3(3)
C43 C25 C37 C36 124.1(3)
C36 C37 C38 O28 -52.3(4)
C25 C37 C38 O28 75.1(3)
C36 C37 C38 C39 -175.2(3)
C25 C37 C38 C39 -47.8(4)
O28 C38 C39 C40 -81.6(4)
C37 C38 C39 C40 40.5(4)
C38 C39 C40 C41 -90.6(4)
C38 C39 C40 C43 21.0(4)
C43 C40 C41 C44 155.4(4)
C39 C40 C41 C44 -89.1(5)
C43 C40 C41 C42 -26.6(4)
C39 C40 C41 C42 88.9(3)
C44 C41 C42 O29 0.5(6)
C40 C41 C42 O29 -177.6(4)
C44 C41 C42 C25 177.1(4)
C40 C41 C42 C25 -1.0(4)
C26 C25 C42 O29 -35.7(5)
C43 C25 C42 O29 -155.6(4)
C37 C25 C42 O29 90.7(4)
C26 C25 C42 C41 147.6(3)
C43 C25 C42 C41 27.7(3)
C37 C25 C42 C41 -86.0(3)
C47 O30 C43 C40 -153.7(3)
C47 O30 C43 C25 97.0(3)
C41 C40 C43 O30 -71.2(3)
C39 C40 C43 O30 171.1(3)
C41 C40 C43 C25 43.4(3)
C39 C40 C43 C25 -74.3(3)
C26 C25 C43 O30 -49.4(3)
C42 C25 C43 O30 69.4(3)
C37 C25 C43 O30 179.0(2)
C26 C25 C43 C40 -162.6(3)
C42 C25 C43 C40 -43.8(3)
C37 C25 C43 C40 65.8(3)
C43 O30 C47 O31 1.2(6)
C43 O30 C47 C48 -176.1(3)

loop_
_cod_related_entry_id
_cod_related_entry_database
_cod_related_entry_code
1 ChemSpider 24738873
